data_7132007
loop_
_publ_author_name
'Peng, Xinyang'
'Han, Jinxiu'
'Li, Xialiang'
'Liu, Guijun'
'Xu, Yuhan'
'Peng, Yuxin'
'Nie, Shuai'
'Li, Wenzi'
'Li, Xinrui'
'Chen, Zhuo'
'Peng, Haonan'
'Cao, Rui'
'Fang, Yu'

_publ_section_title
;
 Electrocatalytic hydrogen evolution media with a copper porphyrin bearing
 meso-(o-carborane) substituents
;
_journal_name_full 'Chemical Communications'
_journal_paper_doi 10.1039/D3CC03104G
_journal_year 2023
_chemical_formula_sum 'C47 H36 Cu F10 N4 Si2'
_chemical_formula_weight 966.52
_space_group_crystal_system monoclinic
_space_group_IT_number 15
_space_group_name_Hall '-I 2ya'
_space_group_name_H-M_alt 'I 1 2/a 1'
_atom_sites_solution_hydrogens geom
_audit_creation_method SHELXL-2014/7
_audit_update_record
;
2023-06-21 deposited with the CCDC.	2023-08-07 downloaded from the CCDC.
;
_cell_angle_alpha 90
_cell_angle_beta 108.824(8)
_cell_angle_gamma 90
_cell_formula_units_Z 4
_cell_length_a 24.2143(18)
_cell_length_b 6.3478(6)
_cell_length_c 29.627(2)
_cell_measurement_reflns_used 9521
_cell_measurement_temperature 153(2)
_cell_measurement_theta_max 26.368
_cell_measurement_theta_min 3.2915
_cell_volume 4310.3(6)
_computing_structure_refinement 'SHELXL-2014/7 (Sheldrick, 2014)'
_diffrn_ambient_temperature 153(2)
_diffrn_measured_fraction_theta_full 0.987
_diffrn_measured_fraction_theta_max 0.987
_diffrn_measurement_device_type Bruker
_diffrn_measurement_method multi-scan
_diffrn_radiation_type MoK\a
_diffrn_radiation_wavelength 0.71073
_diffrn_reflns_av_R_equivalents 0.0557
_diffrn_reflns_av_unetI/netI 0.0270
_diffrn_reflns_Laue_measured_fraction_full 0.987
_diffrn_reflns_Laue_measured_fraction_max 0.987
_diffrn_reflns_limit_h_max 30
_diffrn_reflns_limit_h_min -30
_diffrn_reflns_limit_k_max 7
_diffrn_reflns_limit_k_min -7
_diffrn_reflns_limit_l_max 36
_diffrn_reflns_limit_l_min -37
_diffrn_reflns_number 47315
_diffrn_reflns_point_group_measured_fraction_full 0.987
_diffrn_reflns_point_group_measured_fraction_max 0.987
_diffrn_reflns_theta_full 25.242
_diffrn_reflns_theta_max 26.398
_diffrn_reflns_theta_min 3.291
_exptl_absorpt_coefficient_mu 0.646
_exptl_absorpt_correction_T_max 0.7454
_exptl_absorpt_correction_T_min 0.6270
_exptl_crystal_colour purple
_exptl_crystal_density_diffrn 1.489
_exptl_crystal_description block
_exptl_crystal_F_000 1972
_exptl_crystal_size_max 0.4
_exptl_crystal_size_mid 0.2
_exptl_crystal_size_min 0.05
_exptl_transmission_factor_max 0.7454
_exptl_transmission_factor_min 0.6270
_refine_diff_density_max 0.497
_refine_diff_density_min -0.462
_refine_diff_density_rms 0.081
_refine_ls_extinction_method none
_refine_ls_goodness_of_fit_ref 1.111
_refine_ls_hydrogen_treatment constr
_refine_ls_matrix_type full
_refine_ls_number_parameters 272
_refine_ls_number_reflns 4343
_refine_ls_number_restraints 0
_refine_ls_restrained_S_all 1.111
_refine_ls_R_factor_all 0.0430
_refine_ls_R_factor_gt 0.0410
_refine_ls_shift/su_max 0.001
_refine_ls_shift/su_mean 0.000
_refine_ls_structure_factor_coef Fsqd
_refine_ls_weighting_details 'w=1/[\s^2^(Fo^2^)+(0.0633P)^2^+7.7912P] where P=(Fo^2^+2Fc^2^)/3'
_refine_ls_weighting_scheme calc
_refine_ls_wR_factor_gt 0.1206
_refine_ls_wR_factor_ref 0.1221
_reflns_Friedel_coverage 0.000
_reflns_number_gt 4102
_reflns_number_total 4343
_reflns_threshold_expression 'I > 2\s(I)'
_cod_data_source_file d3cc03104g2.cif
_cod_data_source_block pxy20230418_0m_a_sq
_cod_original_sg_symbol_H-M 'I 2/a'
_cod_database_code 7132007
_shelx_shelxl_version_number 2014/7
_shelx_space_group_comment
;
The symmetry employed for this shelxl refinement is uniquely defined
by the following loop, which should always be used as a source of
symmetry information in preference to the above space-group names.
They are only intended as comments.
;
_exptl_absorpt_special_details sadabs

loop_
_space_group_symop_operation_xyz
'x, y, z'
'-x+1/2, y, -z'
'x+1/2, y+1/2, z+1/2'
'-x+1, y+1/2, -z+1/2'
'-x, -y, -z'
'x-1/2, -y, z'
'-x+1/2, -y+1/2, -z+1/2'
'x, -y+1/2, z+1/2'

loop_
_atom_site_label
_atom_site_type_symbol
_atom_site_fract_x
_atom_site_fract_y
_atom_site_fract_z
_atom_site_U_iso_or_equiv
_atom_site_adp_type
_atom_site_occupancy
_atom_site_site_symmetry_order
_atom_site_calc_flag
_atom_site_refinement_flags_posn
_atom_site_refinement_flags_adp
_atom_site_refinement_flags_occupancy
_atom_site_disorder_assembly
_atom_site_disorder_group
Cu1 Cu 0.2500 0.2500 0.7500 0.01940(13) Uani 1 2 d S . P A 1
Si1 Si 0.10409(3) 1.21616(10) 0.83195(2) 0.02941(17) Uani 1 1 d . . . A 1
F1 F 0.35252(8) 0.1549(3) 0.94529(6) 0.0502(4) Uani 1 1 d . . . A 1
F2 F 0.44292(10) 0.1563(3) 1.02727(5) 0.0624(5) Uani 1 1 d . . . A 1
F3 F 0.55111(9) 0.2651(3) 1.02685(7) 0.0657(6) Uani 1 1 d . . . A 1
F4 F 0.56753(6) 0.3875(3) 0.94429(7) 0.0603(5) Uani 1 1 d . . . A 1
F5 F 0.47681(6) 0.3955(3) 0.86281(6) 0.0420(4) Uani 1 1 d . . . A 1
N1 N 0.27325(7) 0.4466(3) 0.80586(6) 0.0216(4) Uani 1 1 d . . . A 1
N2 N 0.31883(7) 0.0666(3) 0.78165(6) 0.0217(4) Uani 1 1 d . . . A 1
C1 C 0.24552(9) 0.6274(3) 0.81196(7) 0.0233(4) Uani 1 1 d . . . A 1
C2 C 0.27553(10) 0.7231(4) 0.85734(8) 0.0278(5) Uani 1 1 d . . . A 1
H13 H 0.2649 0.8460 0.8695 0.033 Uiso 1 1 calc R U . A 1
C3 C 0.32190(10) 0.6001(4) 0.87869(8) 0.0285(5) Uani 1 1 d . . . A 1
H1 H 0.3495 0.6224 0.9085 0.034 Uiso 1 1 calc R U . A 1
C4 C 0.32074(9) 0.4276(3) 0.84690(7) 0.0238(4) Uani 1 1 d . . . A 1
C5 C 0.36181(9) 0.2674(3) 0.85563(8) 0.0241(4) Uani 1 1 d . . . A 1
C6 C 0.41165(10) 0.2741(3) 0.90156(8) 0.0280(5) Uani 1 1 d . . . A 1
C7 C 0.40481(12) 0.2156(4) 0.94424(9) 0.0352(5) Uani 1 1 d . . . A 1
C8 C 0.45159(15) 0.2144(4) 0.98642(9) 0.0447(7) Uani 1 1 d . . . A 1
C9 C 0.50581(14) 0.2703(4) 0.98585(10) 0.0452(8) Uani 1 1 d . . . A 1
C10 C 0.51422(11) 0.3301(4) 0.94418(10) 0.0416(6) Uani 1 1 d . . . A 1
C11 C 0.46737(10) 0.3331(4) 0.90257(9) 0.0328(5) Uani 1 1 d . . . A 1
C12 C 0.36080(9) 0.0987(3) 0.82547(7) 0.0229(4) Uani 1 1 d . . . A 1
C13 C 0.40303(9) -0.0691(4) 0.83554(8) 0.0273(5) Uani 1 1 d . . . A 1
H3 H 0.4353 -0.0834 0.8628 0.033 Uiso 1 1 calc R U . A 1
C14 C 0.38698(10) -0.2018(4) 0.79788(8) 0.0271(5) Uani 1 1 d . . . A 1
H2 H 0.4060 -0.3247 0.7942 0.033 Uiso 1 1 calc R U . A 1
C15 C 0.16512(9) 0.6163(3) 0.73537(7) 0.0230(4) Uani 1 1 d . . . A 1
C16 C 0.19462(9) 0.7084(3) 0.77955(8) 0.0243(4) Uani 1 1 d . . . A 1
C17 C 0.16896(10) 0.8908(4) 0.79332(8) 0.0279(5) Uani 1 1 d . . . A 1
C18 C 0.05286(14) 1.3742(5) 0.78391(12) 0.0521(7) Uani 1 1 d . . . A 1
H4 H 0.0321 1.4708 0.7976 0.078 Uiso 1 1 calc R U . A 1
H5 H 0.0256 1.2822 0.7621 0.078 Uiso 1 1 calc R U . A 1
H6 H 0.0743 1.4516 0.7672 0.078 Uiso 1 1 calc R U . A 1
C19 C 0.06273(13) 1.0490(5) 0.86136(11) 0.0473(7) Uani 1 1 d . . . A 1
H7 H 0.0440 1.1369 0.8785 0.071 Uiso 1 1 calc R U . A 1
H8 H 0.0890 0.9541 0.8832 0.071 Uiso 1 1 calc R U . A 1
H9 H 0.0338 0.9697 0.8376 0.071 Uiso 1 1 calc R U . A 1
C20 C 0.15665(16) 1.3846(6) 0.87662(13) 0.0614(9) Uani 1 1 d . . . A 1
H10 H 0.1830 1.2975 0.9005 0.092 Uiso 1 1 calc R U . A 1
H11 H 0.1359 1.4757 0.8914 0.092 Uiso 1 1 calc R U . A 1
H12 H 0.1783 1.4681 0.8612 0.092 Uiso 1 1 calc R U . A 1
C47 C 0.14523(10) 1.0343(4) 0.80617(8) 0.0324(5) Uani 1 1 d . . . A 1

loop_
_atom_site_aniso_label
_atom_site_aniso_U_11
_atom_site_aniso_U_22
_atom_site_aniso_U_33
_atom_site_aniso_U_23
_atom_site_aniso_U_13
_atom_site_aniso_U_12
Cu1 0.01649(19) 0.0192(2) 0.0219(2) -0.00008(12) 0.00532(14) 0.00091(12)
Si1 0.0307(3) 0.0269(3) 0.0355(4) -0.0049(2) 0.0175(3) 0.0010(2)
F1 0.0571(10) 0.0559(10) 0.0421(9) 0.0082(8) 0.0222(8) -0.0049(8)
F2 0.1054(16) 0.0471(10) 0.0270(8) 0.0055(7) 0.0108(9) 0.0162(10)
F3 0.0709(13) 0.0395(10) 0.0492(10) -0.0130(7) -0.0328(9) 0.0183(8)
F4 0.0227(7) 0.0529(10) 0.0887(14) -0.0159(10) -0.0051(8) -0.0001(7)
F5 0.0292(7) 0.0468(9) 0.0505(9) 0.0022(7) 0.0134(6) -0.0019(6)
N1 0.0174(8) 0.0229(8) 0.0240(8) 0.0002(7) 0.0059(7) 0.0005(7)
N2 0.0190(8) 0.0214(8) 0.0248(8) 0.0003(7) 0.0070(7) 0.0008(7)
C1 0.0221(10) 0.0231(10) 0.0267(10) -0.0018(8) 0.0106(8) -0.0013(8)
C2 0.0253(11) 0.0278(11) 0.0304(11) -0.0068(9) 0.0089(9) -0.0013(8)
C3 0.0253(10) 0.0290(11) 0.0285(11) -0.0051(9) 0.0046(8) -0.0020(9)
C4 0.0204(9) 0.0255(10) 0.0240(10) -0.0001(8) 0.0052(8) -0.0025(8)
C5 0.0187(10) 0.0266(11) 0.0249(10) 0.0013(8) 0.0043(8) -0.0014(8)
C6 0.0284(11) 0.0224(10) 0.0280(11) -0.0016(8) 0.0019(9) 0.0030(8)
C7 0.0417(14) 0.0283(11) 0.0319(12) 0.0005(9) 0.0066(11) 0.0029(10)
C8 0.074(2) 0.0257(12) 0.0261(12) 0.0000(10) 0.0041(12) 0.0116(12)
C9 0.0477(17) 0.0238(12) 0.0423(15) -0.0098(10) -0.0158(13) 0.0114(11)
C10 0.0289(12) 0.0279(12) 0.0539(16) -0.0098(11) -0.0062(11) 0.0053(10)
C11 0.0254(11) 0.0256(11) 0.0400(13) -0.0046(10) 0.0002(9) 0.0044(9)
C12 0.0192(9) 0.0239(10) 0.0249(10) 0.0031(8) 0.0062(8) 0.0000(8)
C13 0.0215(10) 0.0305(11) 0.0275(10) 0.0029(9) 0.0046(8) 0.0046(9)
C14 0.0250(11) 0.0266(10) 0.0302(11) 0.0029(9) 0.0095(9) 0.0074(9)
C15 0.0207(9) 0.0239(10) 0.0260(10) 0.0031(8) 0.0097(8) 0.0017(8)
C16 0.0231(10) 0.0232(10) 0.0289(11) 0.0002(8) 0.0116(9) 0.0006(8)
C17 0.0261(10) 0.0300(11) 0.0274(11) -0.0003(9) 0.0085(9) 0.0036(9)
C18 0.0493(16) 0.0450(16) 0.069(2) 0.0163(14) 0.0287(15) 0.0178(13)
C19 0.0443(15) 0.0536(17) 0.0514(16) 0.0041(13) 0.0257(13) -0.0056(13)
C20 0.068(2) 0.065(2) 0.0607(19) -0.0320(17) 0.0345(17) -0.0278(17)
C47 0.0306(11) 0.0355(12) 0.0314(11) -0.0026(10) 0.0105(9) 0.0065(10)

loop_
_atom_type_symbol
_atom_type_description
_atom_type_scat_dispersion_real
_atom_type_scat_dispersion_imag
_atom_type_scat_source
C C 0.0033 0.0016 'International Tables Vol C Tables 4.2.6.8 and 6.1.1.4'
H H 0.0000 0.0000 'International Tables Vol C Tables 4.2.6.8 and 6.1.1.4'
Cu Cu 0.3201 1.2651 'International Tables Vol C Tables 4.2.6.8 and 6.1.1.4'
F F 0.0171 0.0103 'International Tables Vol C Tables 4.2.6.8 and 6.1.1.4'
N N 0.0061 0.0033 'International Tables Vol C Tables 4.2.6.8 and 6.1.1.4'
Si Si 0.0817 0.0704 'International Tables Vol C Tables 4.2.6.8 and 6.1.1.4'

loop_
_geom_angle_atom_site_label_1
_geom_angle_atom_site_label_2
_geom_angle_atom_site_label_3
_geom_angle
_geom_angle_site_symmetry_1
_geom_angle_site_symmetry_3
_geom_angle_publ_flag
N2 Cu1 N2 180.0 7_556 . ?
N2 Cu1 N1 90.33(7) 7_556 7_556 ?
N2 Cu1 N1 89.67(7) . 7_556 ?
N2 Cu1 N1 89.67(7) 7_556 . ?
N2 Cu1 N1 90.33(7) . . ?
N1 Cu1 N1 180.0 7_556 . ?
C47 Si1 C18 109.77(13) . . ?
C47 Si1 C19 106.37(13) . . ?
C18 Si1 C19 109.93(15) . . ?
C47 Si1 C20 108.62(14) . . ?
C18 Si1 C20 111.83(19) . . ?
C19 Si1 C20 110.17(15) . . ?
C1 N1 C4 105.14(17) . . ?
C1 N1 Cu1 127.70(14) . . ?
C4 N1 Cu1 127.15(14) . . ?
C15 N2 C12 105.12(17) 7_556 . ?
C15 N2 Cu1 127.76(14) 7_556 . ?
C12 N2 Cu1 127.12(14) . . ?
N1 C1 C16 125.5(2) . . ?
N1 C1 C2 110.78(19) . . ?
C16 C1 C2 123.8(2) . . ?
C3 C2 C1 106.7(2) . . ?
C3 C2 H13 126.6 . . ?
C1 C2 H13 126.6 . . ?
C2 C3 C4 107.26(19) . . ?
C2 C3 H1 126.4 . . ?
C4 C3 H1 126.4 . . ?
N1 C4 C5 124.81(19) . . ?
N1 C4 C3 110.11(18) . . ?
C5 C4 C3 125.1(2) . . ?
C4 C5 C12 125.6(2) . . ?
C4 C5 C6 117.83(19) . . ?
C12 C5 C6 116.58(19) . . ?
C7 C6 C11 117.1(2) . . ?
C7 C6 C5 121.7(2) . . ?
C11 C6 C5 121.2(2) . . ?
F1 C7 C6 119.7(2) . . ?
F1 C7 C8 118.8(2) . . ?
C6 C7 C8 121.5(3) . . ?
F2 C8 C9 120.8(3) . . ?
F2 C8 C7 119.5(3) . . ?
C9 C8 C7 119.7(3) . . ?
F3 C9 C10 120.3(3) . . ?
F3 C9 C8 119.2(3) . . ?
C10 C9 C8 120.5(2) . . ?
F4 C10 C9 119.8(2) . . ?
F4 C10 C11 120.8(3) . . ?
C9 C10 C11 119.4(3) . . ?
F5 C11 C10 117.9(2) . . ?
F5 C11 C6 120.3(2) . . ?
C10 C11 C6 121.8(3) . . ?
N2 C12 C5 124.96(19) . . ?
N2 C12 C13 110.09(18) . . ?
C5 C12 C13 124.9(2) . . ?
C14 C13 C12 107.13(19) . . ?
C14 C13 H3 126.4 . . ?
C12 C13 H3 126.4 . . ?
C13 C14 C15 106.63(19) . 7_556 ?
C13 C14 H2 126.7 . . ?
C15 C14 H2 126.7 7_556 . ?
N2 C15 C16 125.27(19) 7_556 . ?
N2 C15 C14 111.02(19) 7_556 7_556 ?
C16 C15 C14 123.7(2) . 7_556 ?
C1 C16 C15 124.1(2) . . ?
C1 C16 C17 118.0(2) . . ?
C15 C16 C17 117.7(2) . . ?
C47 C17 C16 175.4(3) . . ?
Si1 C18 H4 109.5 . . ?
Si1 C18 H5 109.5 . . ?
H4 C18 H5 109.5 . . ?
Si1 C18 H6 109.5 . . ?
H4 C18 H6 109.5 . . ?
H5 C18 H6 109.5 . . ?
Si1 C19 H7 109.5 . . ?
Si1 C19 H8 109.5 . . ?
H7 C19 H8 109.5 . . ?
Si1 C19 H9 109.5 . . ?
H7 C19 H9 109.5 . . ?
H8 C19 H9 109.5 . . ?
Si1 C20 H10 109.5 . . ?
Si1 C20 H11 109.5 . . ?
H10 C20 H11 109.5 . . ?
Si1 C20 H12 109.5 . . ?
H10 C20 H12 109.5 . . ?
H11 C20 H12 109.5 . . ?
C17 C47 Si1 169.3(2) . . ?

loop_
_geom_bond_atom_site_label_1
_geom_bond_atom_site_label_2
_geom_bond_distance
_geom_bond_site_symmetry_2
_geom_bond_publ_flag
Cu1 N2 2.0010(17) 7_556 ?
Cu1 N2 2.0010(17) . ?
Cu1 N1 2.0031(17) 7_556 ?
Cu1 N1 2.0032(17) . ?
Si1 C47 1.844(2) . ?
Si1 C18 1.852(3) . ?
Si1 C19 1.858(3) . ?
Si1 C20 1.851(3) . ?
F1 C7 1.333(3) . ?
F2 C8 1.345(3) . ?
F3 C9 1.349(3) . ?
F4 C10 1.341(3) . ?
F5 C11 1.330(3) . ?
N1 C1 1.371(3) . ?
N1 C4 1.383(3) . ?
N2 C15 1.371(3) 7_556 ?
N2 C12 1.381(3) . ?
C1 C16 1.393(3) . ?
C1 C2 1.440(3) . ?
C2 C3 1.346(3) . ?
C2 H13 0.9300 . ?
C3 C4 1.439(3) . ?
C3 H1 0.9300 . ?
C4 C5 1.387(3) . ?
C5 C12 1.390(3) . ?
C5 C6 1.500(3) . ?
C6 C7 1.378(4) . ?
C6 C11 1.391(3) . ?
C7 C8 1.390(4) . ?
C8 C9 1.365(5) . ?
C9 C10 1.368(5) . ?
C10 C11 1.380(3) . ?
C12 C13 1.440(3) . ?
C13 C14 1.351(3) . ?
C13 H3 0.9300 . ?
C14 C15 1.433(3) 7_556 ?
C14 H2 0.9300 . ?
C15 N2 1.371(3) 7_556 ?
C15 C16 1.401(3) . ?
C15 C14 1.433(3) 7_556 ?
C16 C17 1.434(3) . ?
C17 C47 1.203(3) . ?
C18 H4 0.9600 . ?
C18 H5 0.9600 . ?
C18 H6 0.9600 . ?
C19 H7 0.9600 . ?
C19 H8 0.9600 . ?
C19 H9 0.9600 . ?
C20 H10 0.9600 . ?
C20 H11 0.9600 . ?
C20 H12 0.9600 . ?

loop_
_geom_torsion_atom_site_label_1
_geom_torsion_atom_site_label_2
_geom_torsion_atom_site_label_3
_geom_torsion_atom_site_label_4
_geom_torsion
_geom_torsion_site_symmetry_1
_geom_torsion_site_symmetry_2
_geom_torsion_site_symmetry_3
_geom_torsion_site_symmetry_4
_geom_torsion_publ_flag
C4 N1 C1 C16 -179.2(2) . . . . ?
Cu1 N1 C1 C16 0.3(3) . . . . ?
C4 N1 C1 C2 -0.3(2) . . . . ?
Cu1 N1 C1 C2 179.21(15) . . . . ?
N1 C1 C2 C3 0.4(3) . . . . ?
C16 C1 C2 C3 179.3(2) . . . . ?
C1 C2 C3 C4 -0.3(3) . . . . ?
C1 N1 C4 C5 -178.8(2) . . . . ?
Cu1 N1 C4 C5 1.7(3) . . . . ?
C1 N1 C4 C3 0.1(2) . . . . ?
Cu1 N1 C4 C3 -179.39(14) . . . . ?
C2 C3 C4 N1 0.1(3) . . . . ?
C2 C3 C4 C5 179.0(2) . . . . ?
N1 C4 C5 C12 -2.1(4) . . . . ?
C3 C4 C5 C12 179.2(2) . . . . ?
N1 C4 C5 C6 178.3(2) . . . . ?
C3 C4 C5 C6 -0.4(3) . . . . ?
C4 C5 C6 C7 77.1(3) . . . . ?
C12 C5 C6 C7 -102.5(3) . . . . ?
C4 C5 C6 C11 -105.1(3) . . . . ?
C12 C5 C6 C11 75.3(3) . . . . ?
C11 C6 C7 F1 -179.1(2) . . . . ?
C5 C6 C7 F1 -1.2(4) . . . . ?
C11 C6 C7 C8 -0.4(4) . . . . ?
C5 C6 C7 C8 177.5(2) . . . . ?
F1 C7 C8 F2 -1.3(4) . . . . ?
C6 C7 C8 F2 180.0(2) . . . . ?
F1 C7 C8 C9 178.2(2) . . . . ?
C6 C7 C8 C9 -0.6(4) . . . . ?
F2 C8 C9 F3 0.5(4) . . . . ?
C7 C8 C9 F3 -178.9(2) . . . . ?
F2 C8 C9 C10 -179.7(2) . . . . ?
C7 C8 C9 C10 0.9(4) . . . . ?
F3 C9 C10 F4 -1.2(4) . . . . ?
C8 C9 C10 F4 179.0(2) . . . . ?
F3 C9 C10 C11 179.6(2) . . . . ?
C8 C9 C10 C11 -0.2(4) . . . . ?
F4 C10 C11 F5 -0.3(4) . . . . ?
C9 C10 C11 F5 178.9(2) . . . . ?
F4 C10 C11 C6 179.9(2) . . . . ?
C9 C10 C11 C6 -0.9(4) . . . . ?
C7 C6 C11 F5 -178.6(2) . . . . ?
C5 C6 C11 F5 3.5(3) . . . . ?
C7 C6 C11 C10 1.1(3) . . . . ?
C5 C6 C11 C10 -176.8(2) . . . . ?
C15 N2 C12 C5 -180.0(2) 7_556 . . . ?
Cu1 N2 C12 C5 0.5(3) . . . . ?
C15 N2 C12 C13 -0.5(2) 7_556 . . . ?
Cu1 N2 C12 C13 179.95(14) . . . . ?
C4 C5 C12 N2 0.9(4) . . . . ?
C6 C5 C12 N2 -179.5(2) . . . . ?
C4 C5 C12 C13 -178.5(2) . . . . ?
C6 C5 C12 C13 1.1(3) . . . . ?
N2 C12 C13 C14 0.4(2) . . . . ?
C5 C12 C13 C14 179.8(2) . . . . ?
C12 C13 C14 C15 -0.1(2) . . . 7_556 ?
N1 C1 C16 C15 -1.2(4) . . . . ?
C2 C1 C16 C15 -179.9(2) . . . . ?
N1 C1 C16 C17 175.19(19) . . . . ?
C2 C1 C16 C17 -3.6(3) . . . . ?
N2 C15 C16 C1 1.5(3) 7_556 . . . ?
C14 C15 C16 C1 -179.5(2) 7_556 . . . ?
N2 C15 C16 C17 -174.9(2) 7_556 . . . ?
C14 C15 C16 C17 4.1(3) 7_556 . . . ?
C18 Si1 C47 C17 -126.9(12) . . . . ?
C19 Si1 C47 C17 -8.0(12) . . . . ?
C20 Si1 C47 C17 110.6(12) . . . . ?
